data_7006169
loop_
_publ_author_name
'Gr\"uner, Bohum\'ir'
'Holub, Josef'
'Plesek, Jarom\'ir'
'St\'ibr, Bohumil'
'Thornton-Pett, Mark'
'Kennedy, John D.'

_publ_section_title
;
 Dimethylsulfide-dicarbaborane chemistry. Isolation and
 characterisation of isomers [9-(SMe2)-nido-7,8-C2B9H10-X-Me] (where X
 = 1, 2, 3 and 4) and some related compounds. An unusual skeletal
 rearrangement.
;
_journal_issue 42
_journal_name_full 'Dalton transactions (Cambridge, England : 2003)'
_journal_page_first 4859
_journal_page_last 4865
_journal_paper_doi 10.1039/b709526k
_journal_year 2007
_chemical_formula_sum 'C5 H19 B9 S'
_chemical_formula_weight 208.55
_chemical_name_systematic
;
?
;
_space_group_IT_number 14
_symmetry_space_group_name_Hall '-P 2yn'
_symmetry_space_group_name_H-M 'P 1 21/n 1'
_atom_sites_solution_hydrogens geom
_atom_sites_solution_primary direct
_atom_sites_solution_secondary difmap
_audit_creation_method SHELXL-97
_cell_angle_alpha 90.00
_cell_angle_beta 109.7170(7)
_cell_angle_gamma 90.00
_cell_formula_units_Z 4
_cell_length_a 6.65370(10)
_cell_length_b 22.4790(3)
_cell_length_c 8.86450(10)
_cell_measurement_reflns_used 19456
_cell_measurement_temperature 150(2)
_cell_measurement_theta_max 27.5
_cell_measurement_theta_min 1.5
_cell_volume 1248.12(3)
_computing_cell_refinement 'DENZO-SMN (Otwinowski & Minor, 1996)'
_computing_data_collection 'COLLECT (Nonius, 1998)'
_computing_data_reduction 'DENZO-SMN (Otwinowski & Minor, 1996)'
_computing_molecular_graphics 'ORTEX (McArdle, 1995)'
_computing_publication_material 'local program'
_computing_structure_refinement 'SHELXL-97 (Sheldrick, 1997)'
_computing_structure_solution 'SHELXS-97 (Sheldrick, 1990)'
_diffrn_ambient_temperature 150(2)
_diffrn_measured_fraction_theta_full 0.967
_diffrn_measured_fraction_theta_max 0.967
_diffrn_measurement_device_type 'Nonius KappaCCD area detector diffractometer'
_diffrn_measurement_method
;
Detector set at 30mm from sample with different 2theta offsets
1 degree phi exposures for chi=0 degree settings
1 degree omega exposures for chi=90 degree settings
;
_diffrn_radiation_monochromator graphite
_diffrn_radiation_source 'fine-focus sealed tube'
_diffrn_radiation_type MoK\a
_diffrn_radiation_wavelength 0.71073
_diffrn_reflns_av_R_equivalents 0.0097
_diffrn_reflns_av_sigmaI/netI 0.0207
_diffrn_reflns_limit_h_max 8
_diffrn_reflns_limit_h_min -8
_diffrn_reflns_limit_k_max 27
_diffrn_reflns_limit_k_min -27
_diffrn_reflns_limit_l_max 10
_diffrn_reflns_limit_l_min -10
_diffrn_reflns_number 4664
_diffrn_reflns_theta_full 25.99
_diffrn_reflns_theta_max 25.99
_diffrn_reflns_theta_min 3.38
_exptl_absorpt_coefficient_mu 0.212
_exptl_absorpt_correction_T_max 0.9220
_exptl_absorpt_correction_T_min 0.8746
_exptl_absorpt_correction_type empirical
_exptl_absorpt_process_details
;
Using multiple and symmetry-related data measurements via the program SORTAV
See R.H. Blessing, Acta Cryst (1995), A51, 33-38
;
_exptl_crystal_colour colourless
_exptl_crystal_density_diffrn 1.110
_exptl_crystal_density_method 'not measured'
_exptl_crystal_description prism
_exptl_crystal_F_000 440
_exptl_crystal_size_max 0.65
_exptl_crystal_size_mid 0.52
_exptl_crystal_size_min 0.39
_refine_diff_density_max 0.227
_refine_diff_density_min -0.168
_refine_diff_density_rms 0.031
_refine_ls_extinction_coef 0.021(15)
_refine_ls_extinction_expression Fc^*^=kFc[1+0.001xFc^2^\l^3^/sin(2\q)]^-1/4^
_refine_ls_extinction_method SHELXL
_refine_ls_goodness_of_fit_ref 1.064
_refine_ls_hydrogen_treatment mixed
_refine_ls_matrix_type full
_refine_ls_number_parameters 180
_refine_ls_number_reflns 2367
_refine_ls_number_restraints 0
_refine_ls_restrained_S_all 1.064
_refine_ls_R_factor_all 0.0278
_refine_ls_R_factor_gt 0.0272
_refine_ls_shift/su_max 0.001
_refine_ls_shift/su_mean 0.000
_refine_ls_structure_factor_coef Fsqd
_refine_ls_weighting_details 'calc w=1/[\s^2^(Fo^2^)+(0.0338P)^2^+0.3865P] where P=(Fo^2^+2Fc^2^)/3'
_refine_ls_weighting_scheme calc
_refine_ls_wR_factor_gt 0.0735
_refine_ls_wR_factor_ref 0.0740
_reflns_number_gt 2312
_reflns_number_total 2367
_reflns_threshold_expression >2sigma(I)
_cod_data_source_file b709526k.txt
_cod_data_source_block cz2
_cod_database_code 7006169

loop_
_symmetry_equiv_pos_as_xyz
'x, y, z'
'-x+1/2, y+1/2, -z+1/2'
'-x, -y, -z'
'x-1/2, -y-1/2, z-1/2'

loop_
_atom_site_label
_atom_site_type_symbol
_atom_site_fract_x
_atom_site_fract_y
_atom_site_fract_z
_atom_site_U_iso_or_equiv
_atom_site_adp_type
_atom_site_occupancy
_atom_site_symmetry_multiplicity
_atom_site_calc_flag
_atom_site_refinement_flags
_atom_site_disorder_assembly
_atom_site_disorder_group
B1 B 0.52556(18) 0.15154(5) 1.27337(14) 0.0207(2) Uani 1 1 d . . .
H1 H 0.689(2) 0.1633(6) 1.3443(16) 0.029(3) Uiso 1 1 d . . .
B2 B 0.32311(19) 0.14831(6) 1.35827(14) 0.0225(3) Uani 1 1 d . . .
H2 H 0.340(2) 0.1598(6) 1.4797(18) 0.036(4) Uiso 1 1 d . . .
B3 B 0.3159(2) 0.20496(5) 1.22066(15) 0.0235(3) Uani 1 1 d . . .
H3 H 0.317(2) 0.2529(7) 1.2433(16) 0.035(4) Uiso 1 1 d . . .
B4 B 0.41089(18) 0.17564(5) 1.07068(14) 0.0193(2) Uani 1 1 d . . .
C4 C 0.51418(19) 0.21843(5) 0.97482(15) 0.0317(3) Uani 1 1 d . . .
H4A H 0.4021 0.2340 0.8801 0.048 Uiso 1 1 calc R . .
H4B H 0.6185 0.1962 0.9411 0.048 Uiso 1 1 calc R . .
H4C H 0.5858 0.2516 1.0439 0.048 Uiso 1 1 calc R . .
B5 B 0.46476(17) 0.09920(5) 1.11349(13) 0.0177(2) Uani 1 1 d . . .
H5 H 0.588(2) 0.0752(6) 1.0808(15) 0.026(3) Uiso 1 1 d . . .
B6 B 0.40596(18) 0.08120(5) 1.29367(13) 0.0189(2) Uani 1 1 d . . .
H6 H 0.495(2) 0.0482(6) 1.3778(16) 0.029(3) Uiso 1 1 d . . .
C7 C 0.09400(17) 0.16384(5) 1.20399(13) 0.0231(2) Uani 1 1 d . . .
H7 H -0.018(2) 0.1866(6) 1.2193(17) 0.033(4) Uiso 1 1 d . . .
C8 C 0.13875(16) 0.17643(5) 1.04669(12) 0.0197(2) Uani 1 1 d . . .
H8 H 0.050(2) 0.2072(6) 0.9784(15) 0.023(3) Uiso 1 1 d . . .
B9 B 0.22029(18) 0.12002(5) 0.97512(13) 0.0165(2) Uani 1 1 d . . .
S9 S 0.15538(4) 0.117786(11) 0.75118(3) 0.02034(13) Uani 1 1 d . . .
C91 C 0.3053(2) 0.05532(6) 0.72128(14) 0.0344(3) Uani 1 1 d . . .
H91A H 0.2690 0.0200 0.7714 0.052 Uiso 1 1 calc R . .
H91B H 0.4583 0.0636 0.7699 0.052 Uiso 1 1 calc R . .
H91C H 0.2707 0.0483 0.6062 0.052 Uiso 1 1 calc R . .
C92 C -0.1112(2) 0.08869(6) 0.67765(15) 0.0373(3) Uani 1 1 d . . .
H92A H -0.1508 0.0803 0.5628 0.056 Uiso 1 1 calc R . .
H92B H -0.2103 0.1180 0.6950 0.056 Uiso 1 1 calc R . .
H92C H -0.1182 0.0519 0.7349 0.056 Uiso 1 1 calc R . .
B10 B 0.22685(18) 0.05834(5) 1.10132(13) 0.0192(2) Uani 1 1 d . . .
H10 H 0.224(2) 0.0104(6) 1.0750(16) 0.030(3) Uiso 1 1 d . . .
H101 H 0.050(2) 0.0748(6) 1.1019(17) 0.036(4) Uiso 1 1 d . . .
B11 B 0.12654(19) 0.09353(6) 1.25235(14) 0.0226(3) Uani 1 1 d . . .
H11 H 0.038(2) 0.0711(6) 1.3229(17) 0.036(4) Uiso 1 1 d . . .

loop_
_atom_site_aniso_label
_atom_site_aniso_U_11
_atom_site_aniso_U_22
_atom_site_aniso_U_33
_atom_site_aniso_U_23
_atom_site_aniso_U_13
_atom_site_aniso_U_12
B1 0.0194(5) 0.0223(6) 0.0176(5) 0.0000(4) 0.0023(4) -0.0029(4)
B2 0.0252(6) 0.0263(6) 0.0152(5) -0.0019(4) 0.0059(4) 0.0007(5)
B3 0.0287(6) 0.0200(6) 0.0196(6) -0.0029(4) 0.0054(5) 0.0002(5)
B4 0.0194(5) 0.0191(5) 0.0181(5) 0.0015(4) 0.0046(4) -0.0017(4)
C4 0.0329(6) 0.0301(6) 0.0317(6) 0.0080(5) 0.0103(5) -0.0078(5)
B5 0.0165(5) 0.0197(5) 0.0161(5) 0.0021(4) 0.0045(4) 0.0012(4)
B6 0.0200(5) 0.0210(6) 0.0142(5) 0.0023(4) 0.0038(4) -0.0006(4)
C7 0.0213(5) 0.0299(6) 0.0191(5) -0.0009(4) 0.0083(4) 0.0057(4)
C8 0.0199(5) 0.0210(5) 0.0170(5) 0.0018(4) 0.0045(4) 0.0036(4)
B9 0.0172(5) 0.0188(6) 0.0125(5) 0.0012(4) 0.0038(4) -0.0002(4)
S9 0.02602(18) 0.02085(18) 0.01314(17) 0.00267(8) 0.00528(11) 0.00161(9)
C91 0.0485(7) 0.0351(7) 0.0206(5) 0.0006(5) 0.0130(5) 0.0159(5)
C92 0.0300(6) 0.0477(8) 0.0246(6) 0.0024(5) -0.0035(5) -0.0060(5)
B10 0.0217(5) 0.0196(5) 0.0153(5) 0.0013(4) 0.0048(4) -0.0030(4)
B11 0.0206(5) 0.0306(7) 0.0176(6) 0.0020(4) 0.0078(4) -0.0025(5)

loop_
_atom_type_symbol
_atom_type_description
_atom_type_scat_dispersion_real
_atom_type_scat_dispersion_imag
_atom_type_scat_source
C C 0.0033 0.0016 'International Tables Vol C Tables 4.2.6.8 and 6.1.1.4'
H H 0.0000 0.0000 'International Tables Vol C Tables 4.2.6.8 and 6.1.1.4'
B B 0.0013 0.0007 'International Tables Vol C Tables 4.2.6.8 and 6.1.1.4'
S S 0.1246 0.1234 'International Tables Vol C Tables 4.2.6.8 and 6.1.1.4'

loop_
_geom_angle_atom_site_label_1
_geom_angle_atom_site_label_2
_geom_angle_atom_site_label_3
_geom_angle
_geom_angle_site_symmetry_1
_geom_angle_site_symmetry_3
_geom_angle_publ_flag
B2 B1 B3 59.51(7) . . ?
B2 B1 B5 108.27(8) . . ?
B3 B1 B5 106.83(8) . . ?
B2 B1 B4 108.41(8) . . ?
B3 B1 B4 59.95(7) . . ?
B5 B1 B4 59.57(6) . . ?
B2 B1 B6 59.51(7) . . ?
B3 B1 B6 106.51(8) . . ?
B5 B1 B6 60.75(6) . . ?
B4 B1 B6 108.26(8) . . ?
B2 B1 H1 121.7(7) . . ?
B3 B1 H1 122.0(7) . . ?
B5 B1 H1 122.3(7) . . ?
B4 B1 H1 120.8(7) . . ?
B6 B1 H1 122.9(7) . . ?
C7 B2 B1 104.82(8) . . ?
C7 B2 B3 59.08(7) . . ?
B1 B2 B3 61.02(7) . . ?
C7 B2 B6 101.96(8) . . ?
B1 B2 B6 61.76(7) . . ?
B3 B2 B6 109.45(8) . . ?
C7 B2 B11 55.23(6) . . ?
B1 B2 B11 109.32(8) . . ?
B3 B2 B11 106.73(8) . . ?
B6 B2 B11 60.07(7) . . ?
C7 B2 H2 121.1(8) . . ?
B1 B2 H2 125.7(8) . . ?
B3 B2 H2 119.4(8) . . ?
B6 B2 H2 126.2(8) . . ?
B11 B2 H2 119.8(8) . . ?
C7 B3 C8 53.72(6) . . ?
C7 B3 B2 59.08(7) . . ?
C8 B3 B2 101.70(8) . . ?
C7 B3 B1 103.66(8) . . ?
C8 B3 B1 102.91(8) . . ?
B2 B3 B1 59.47(7) . . ?
C7 B3 B4 104.46(8) . . ?
C8 B3 B4 60.02(6) . . ?
B2 B3 B4 108.52(8) . . ?
B1 B3 B4 60.12(6) . . ?
C7 B3 H3 120.2(7) . . ?
C8 B3 H3 119.5(7) . . ?
B2 B3 H3 126.2(7) . . ?
B1 B3 H3 131.1(7) . . ?
B4 B3 H3 121.1(7) . . ?
C4 B4 C8 123.12(9) . . ?
C4 B4 B5 127.65(9) . . ?
C8 B4 B5 99.34(7) . . ?
C4 B4 B9 122.65(9) . . ?
C8 B4 B9 53.65(6) . . ?
B5 B4 B9 58.67(6) . . ?
C4 B4 B3 120.20(9) . . ?
C8 B4 B3 58.24(6) . . ?
B5 B4 B3 107.25(8) . . ?
B9 B4 B3 103.90(8) . . ?
C4 B4 B1 127.51(9) . . ?
C8 B4 B1 101.48(8) . . ?
B5 B4 B1 60.14(6) . . ?
B9 B4 B1 105.08(8) . . ?
B3 B4 B1 59.92(7) . . ?
B4 C4 H4A 109.5 . . ?
B4 C4 H4B 109.5 . . ?
H4A C4 H4B 109.5 . . ?
B4 C4 H4C 109.5 . . ?
H4A C4 H4C 109.5 . . ?
H4B C4 H4C 109.5 . . ?
B9 B5 B4 60.91(6) . . ?
B9 B5 B1 106.91(8) . . ?
B4 B5 B1 60.29(6) . . ?
B9 B5 B10 60.07(6) . . ?
B4 B5 B10 111.82(8) . . ?
B1 B5 B10 110.10(8) . . ?
B9 B5 B6 104.65(7) . . ?
B4 B5 B6 108.49(8) . . ?
B1 B5 B6 60.33(6) . . ?
B10 B5 B6 59.52(6) . . ?
B9 B5 H5 123.3(7) . . ?
B4 B5 H5 122.3(7) . . ?
B1 B5 H5 123.0(7) . . ?
B10 B5 H5 116.9(7) . . ?
B6 B5 H5 121.7(7) . . ?
B2 B6 B11 61.20(7) . . ?
B2 B6 B10 111.88(8) . . ?
B11 B6 B10 62.56(6) . . ?
B2 B6 B1 58.73(7) . . ?
B11 B6 B1 107.82(8) . . ?
B10 B6 B1 109.25(8) . . ?
B2 B6 B5 106.18(8) . . ?
B11 B6 B5 107.62(8) . . ?
B10 B6 B5 59.90(6) . . ?
B1 B6 B5 58.92(6) . . ?
B2 B6 H6 121.6(7) . . ?
B11 B6 H6 122.7(7) . . ?
B10 B6 H6 119.7(7) . . ?
B1 B6 H6 120.8(7) . . ?
B5 B6 H6 122.0(7) . . ?
C8 C7 B11 111.40(8) . . ?
C8 C7 B3 63.56(7) . . ?
B11 C7 B3 117.87(9) . . ?
C8 C7 B2 111.62(8) . . ?
B11 C7 B2 65.66(7) . . ?
B3 C7 B2 61.84(7) . . ?
C8 C7 H7 115.4(8) . . ?
B11 C7 H7 121.6(8) . . ?
B3 C7 H7 113.3(8) . . ?
B2 C7 H7 121.8(9) . . ?
C7 C8 B9 114.11(8) . . ?
C7 C8 B3 62.72(7) . . ?
B9 C8 B3 115.59(8) . . ?
C7 C8 B4 113.23(8) . . ?
B9 C8 B4 64.08(7) . . ?
B3 C8 B4 61.74(7) . . ?
C7 C8 H8 115.5(7) . . ?
B9 C8 H8 122.1(7) . . ?
B3 C8 H8 112.3(7) . . ?
B4 C8 H8 117.7(7) . . ?
C8 B9 B5 107.25(8) . . ?
C8 B9 B10 108.09(8) . . ?
B5 B9 B10 61.73(6) . . ?
C8 B9 B4 62.27(6) . . ?
B5 B9 B4 60.41(6) . . ?
B10 B9 B4 112.79(8) . . ?
C8 B9 S9 116.93(7) . . ?
B5 B9 S9 124.29(7) . . ?
B10 B9 S9 126.30(7) . . ?
B4 B9 S9 113.18(7) . . ?
C91 S9 C92 101.08(7) . . ?
C91 S9 B9 103.61(5) . . ?
C92 S9 B9 103.86(6) . . ?
S9 C91 H91A 109.5 . . ?
S9 C91 H91B 109.5 . . ?
H91A C91 H91B 109.5 . . ?
S9 C91 H91C 109.5 . . ?
H91A C91 H91C 109.5 . . ?
H91B C91 H91C 109.5 . . ?
S9 C92 H92A 109.5 . . ?
S9 C92 H92B 109.5 . . ?
H92A C92 H92B 109.5 . . ?
S9 C92 H92C 109.5 . . ?
H92A C92 H92C 109.5 . . ?
H92B C92 H92C 109.5 . . ?
B9 B10 B6 104.05(8) . . ?
B9 B10 B5 58.21(6) . . ?
B6 B10 B5 60.57(6) . . ?
B9 B10 B11 100.55(8) . . ?
B6 B10 B11 58.63(6) . . ?
B5 B10 B11 105.15(8) . . ?
B9 B10 H10 129.5(7) . . ?
B6 B10 H10 116.1(7) . . ?
B5 B10 H10 117.7(7) . . ?
B11 B10 H10 125.7(7) . . ?
B9 B10 H101 87.0(7) . . ?
B6 B10 H101 103.8(7) . . ?
B5 B10 H101 131.7(7) . . ?
B11 B10 H101 45.3(7) . . ?
H10 B10 H101 110.2(10) . . ?
C7 B11 B6 103.89(8) . . ?
C7 B11 B2 59.10(7) . . ?
B6 B11 B2 58.73(6) . . ?
C7 B11 B10 105.69(8) . . ?
B6 B11 B10 58.81(6) . . ?
B2 B11 B10 106.88(8) . . ?
C7 B11 H101 94.1(6) . . ?
B6 B11 H101 100.1(6) . . ?
B2 B11 H101 134.6(6) . . ?
B10 B11 H101 41.5(6) . . ?
C7 B11 H11 122.4(7) . . ?
B6 B11 H11 121.6(7) . . ?
B2 B11 H11 116.3(7) . . ?
B10 B11 H11 126.7(7) . . ?
H101 B11 H11 109.0(10) . . ?

loop_
_geom_bond_atom_site_label_1
_geom_bond_atom_site_label_2
_geom_bond_distance
_geom_bond_site_symmetry_2
_geom_bond_publ_flag
B1 B2 1.7523(17) . ?
B1 B3 1.7794(17) . ?
B1 B5 1.7803(16) . ?
B1 B4 1.7830(16) . ?
B1 B6 1.8062(16) . ?
B1 H1 1.090(13) . ?
B2 C7 1.7057(15) . ?
B2 B3 1.7529(17) . ?
B2 B6 1.7666(17) . ?
B2 B11 1.8111(17) . ?
B2 H2 1.076(14) . ?
B3 C7 1.7056(16) . ?
B3 C8 1.7183(15) . ?
B3 B4 1.7800(17) . ?
B3 H3 1.095(15) . ?
B4 C4 1.5854(15) . ?
B4 C8 1.7506(15) . ?
B4 B5 1.7701(16) . ?
B4 B9 1.7788(16) . ?
B5 B9 1.7388(15) . ?
B5 B10 1.8016(16) . ?
B5 B6 1.8137(15) . ?
B5 H5 1.098(13) . ?
B6 B11 1.7911(16) . ?
B6 B10 1.7946(16) . ?
B6 H6 1.077(14) . ?
C7 C8 1.5471(14) . ?
C7 B11 1.6329(17) . ?
C7 H7 0.952(14) . ?
C8 B9 1.5928(14) . ?
C8 H8 0.974(13) . ?
B9 B10 1.7728(15) . ?
B9 S9 1.8845(11) . ?
S9 C91 1.7932(12) . ?
S9 C92 1.7942(12) . ?
B10 B11 1.8618(16) . ?
B10 H10 1.101(14) . ?
B10 H101 1.235(14) . ?
B11 H101 1.325(14) . ?
B11 H11 1.114(14) . ?
